data_1504963
loop_
_publ_author_name
'Liu, Yuxiu'
'Yan, Wuming'
'Chen, Yunfeng'
'Petersen, Jeffrey L.'
'Shi, Xiaodong'

_publ_section_title
;
 Efficient synthesis of N-2-aryl-1,2,3-triazole fluorophores via
 post-triazole arylation.
;
_journal_issue 23
_journal_name_full 'Organic letters'
_journal_page_first 5389
_journal_page_last 5392
_journal_paper_doi 10.1021/ol802246q
_journal_volume 10
_journal_year 2008
_chemical_formula_sum 'C14 H9 N5 O4'
_chemical_formula_weight 311.26
_chemical_name_systematic
; 
 ? 
;
_space_group_IT_number 4
_symmetry_cell_setting monoclinic
_symmetry_space_group_name_Hall 'P 2yb'
_symmetry_space_group_name_H-M 'P 1 21 1'
_atom_sites_solution_hydrogens geom
_atom_sites_solution_primary direct
_atom_sites_solution_secondary difmap
_audit_creation_method SHELXL-97
_cell_angle_alpha 90.00
_cell_angle_beta 90.155(1)
_cell_angle_gamma 90.00
_cell_formula_units_Z 4
_cell_length_a 13.7484(10)
_cell_length_b 5.8038(5)
_cell_length_c 17.2869(14)
_cell_measurement_reflns_used 7555
_cell_measurement_temperature 293(2)
_cell_measurement_theta_max 27.54
_cell_measurement_theta_min 2.78
_cell_volume 1379.37(19)
_computing_structure_refinement 'SHELXL-97 (Sheldrick, 1997)'
_computing_structure_solution 'SHELXS-97 (Sheldrick, 1990)'
_diffrn_ambient_temperature 293(2)
_diffrn_measured_fraction_theta_full 0.948
_diffrn_measured_fraction_theta_max 0.948
_diffrn_radiation_monochromator graphite
_diffrn_radiation_source 'fine-focus sealed tube'
_diffrn_radiation_type MoK\a
_diffrn_radiation_wavelength 0.71073
_diffrn_reflns_av_R_equivalents 0.0325
_diffrn_reflns_av_sigmaI/netI 0.0667
_diffrn_reflns_limit_h_max 17
_diffrn_reflns_limit_h_min -17
_diffrn_reflns_limit_k_max 7
_diffrn_reflns_limit_k_min -7
_diffrn_reflns_limit_l_max 21
_diffrn_reflns_limit_l_min -22
_diffrn_reflns_number 8539
_diffrn_reflns_theta_full 27.53
_diffrn_reflns_theta_max 27.53
_diffrn_reflns_theta_min 1.18
_diffrn_standards_decay_% none
_exptl_absorpt_coefficient_mu 0.114
_exptl_absorpt_correction_T_max 0.971
_exptl_absorpt_correction_T_min 0.954
_exptl_absorpt_correction_type semi-empirical
_exptl_absorpt_process_details SADABS
_exptl_crystal_colour 'light yellow'
_exptl_crystal_density_diffrn 1.499
_exptl_crystal_density_method 'not measured'
_exptl_crystal_F_000 640
_exptl_crystal_size_max 0.42
_exptl_crystal_size_mid 0.30
_exptl_crystal_size_min 0.26
_refine_diff_density_max 0.187
_refine_diff_density_min -0.186
_refine_diff_density_rms 0.046
_refine_ls_abs_structure_details 'Flack H D (1983), Acta Cryst. A39, 876-881'
_refine_ls_abs_structure_Flack 1.9(14)
_refine_ls_extinction_method none
_refine_ls_goodness_of_fit_ref 1.031
_refine_ls_hydrogen_treatment riding
_refine_ls_matrix_type full
_refine_ls_number_parameters 415
_refine_ls_number_reflns 5756
_refine_ls_number_restraints 1
_refine_ls_restrained_S_all 1.031
_refine_ls_R_factor_all 0.0669
_refine_ls_R_factor_gt 0.0584
_refine_ls_shift/su_max 0.000
_refine_ls_shift/su_mean 0.000
_refine_ls_structure_factor_coef Fsqd
_refine_ls_weighting_details 'calc w=1/[\s^2^(Fo^2^)+(0.0734P)^2^+0.2237P] where P=(Fo^2^+2Fc^2^)/3'
_refine_ls_weighting_scheme calc
_refine_ls_wR_factor_gt 0.1535
_refine_ls_wR_factor_ref 0.1583
_reflns_number_gt 4775
_reflns_number_total 5756
_reflns_threshold_expression >2sigma(I)
_cod_data_source_file ol802246q_si_007.cif
_cod_data_source_block ms67ccd
_cod_original_sg_symbol_H-M P21
_cod_database_code 1504963

loop_
_symmetry_equiv_pos_as_xyz
'x, y, z'
'-x, y+1/2, -z'

loop_
_atom_site_label
_atom_site_type_symbol
_atom_site_fract_x
_atom_site_fract_y
_atom_site_fract_z
_atom_site_U_iso_or_equiv
_atom_site_adp_type
_atom_site_occupancy
_atom_site_symmetry_multiplicity
_atom_site_calc_flag
_atom_site_refinement_flags
O1 O 0.5604(2) -0.4597(6) 0.73792(16) 0.0832(8) Uani 1 1 d .
O2 O 0.65126(18) -0.1941(7) 0.69064(16) 0.0870(10) Uani 1 1 d .
O3 O 0.49092(17) 0.4645(5) 0.55772(13) 0.0655(6) Uani 1 1 d .
O4 O 0.36234(14) 0.3307(5) 0.50082(12) 0.0620(6) Uani 1 1 d .
O5 O 0.86235(14) 0.0338(5) 0.99858(12) 0.0609(6) Uani 1 1 d .
O6 O 0.99027(17) -0.1015(5) 0.94233(13) 0.0651(6) Uani 1 1 d .
O7 O 1.15362(17) 0.5528(7) 0.80899(16) 0.0884(10) Uani 1 1 d .
O8 O 1.0636(2) 0.8236(6) 0.76258(16) 0.0826(8) Uani 1 1 d .
N1 N 0.23516(16) 0.2336(5) 0.63165(14) 0.0490(6) Uani 1 1 d .
N2 N 0.2377(2) 0.4645(5) 0.6233(2) 0.0691(8) Uani 1 1 d .
N3 N 0.1466(2) 0.5287(6) 0.6141(2) 0.0673(8) Uani 1 1 d .
N4 N 0.5723(2) -0.2741(6) 0.70663(15) 0.0618(7) Uani 1 1 d .
N5 N 0.42152(15) 0.3350(5) 0.55392(13) 0.0465(5) Uani 1 1 d .
N6 N 0.73567(16) 0.1344(5) 0.86743(14) 0.0476(6) Uani 1 1 d .
N7 N 0.7379(2) -0.0959(5) 0.8746(2) 0.0654(8) Uani 1 1 d .
N8 N 0.64793(19) -0.1609(6) 0.88366(19) 0.0641(7) Uani 1 1 d .
N9 N 0.92125(15) 0.0293(5) 0.94567(12) 0.0460(5) Uani 1 1 d .
N10 N 1.07456(19) 0.6369(6) 0.79369(15) 0.0605(7) Uani 1 1 d .
C1 C 0.14471(18) 0.1531(6) 0.62664(15) 0.0457(6) Uani 1 1 d .
H1 H 0.1247 0.0004 0.6304 0.055 Uiso 1 1 calc R
C2 C 0.08867(19) 0.3383(6) 0.61506(15) 0.0495(6) Uani 1 1 d .
C3 C -0.01826(18) 0.3508(6) 0.60483(15) 0.0455(6) Uani 1 1 d .
C4 C -0.0621(2) 0.5478(7) 0.57373(17) 0.0567(7) Uani 1 1 d .
H4 H -0.0240 0.6724 0.5588 0.068 Uiso 1 1 calc R
C5 C -0.1621(3) 0.5572(9) 0.5652(2) 0.0736(11) Uani 1 1 d .
H5 H -0.1906 0.6904 0.5457 0.088 Uiso 1 1 calc R
C6 C -0.2189(3) 0.3774(10) 0.5845(2) 0.0821(13) Uani 1 1 d .
H6 H -0.2859 0.3856 0.5777 0.099 Uiso 1 1 calc R
C7 C -0.1768(3) 0.1806(9) 0.6145(3) 0.0865(13) Uani 1 1 d .
H7 H -0.2160 0.0562 0.6277 0.104 Uiso 1 1 calc R
C8 C -0.0767(2) 0.1655(7) 0.6253(2) 0.0658(9) Uani 1 1 d .
H8 H -0.0492 0.0326 0.6460 0.079 Uiso 1 1 calc R
C9 C 0.32111(17) 0.1083(5) 0.64790(15) 0.0435(6) Uani 1 1 d .
C10 C 0.41115(18) 0.1623(5) 0.61561(14) 0.0417(6) Uani 1 1 d .
C11 C 0.49447(18) 0.0431(6) 0.63598(14) 0.0452(6) Uani 1 1 d .
H11 H 0.5548 0.0831 0.6159 0.054 Uiso 1 1 calc R
C12 C 0.4846(2) -0.1381(6) 0.68741(14) 0.0479(6) Uani 1 1 d .
C13 C 0.3968(2) -0.2019(6) 0.71874(16) 0.0538(7) Uani 1 1 d .
H13 H 0.3925 -0.3285 0.7515 0.065 Uiso 1 1 calc R
C14 C 0.3152(2) -0.0740(6) 0.70048(17) 0.0531(7) Uani 1 1 d .
H14 H 0.2560 -0.1094 0.7234 0.064 Uiso 1 1 calc R
C15 C 0.64472(18) 0.2167(6) 0.87320(15) 0.0454(6) Uani 1 1 d .
H15 H 0.6247 0.3695 0.8704 0.054 Uiso 1 1 calc R
C16 C 0.58905(19) 0.0287(6) 0.88385(15) 0.0481(6) Uani 1 1 d .
C17 C 0.48256(19) 0.0123(6) 0.89510(15) 0.0469(6) Uani 1 1 d .
C18 C 0.4226(2) 0.1961(7) 0.8748(2) 0.0657(9) Uani 1 1 d .
H18 H 0.4494 0.3299 0.8543 0.079 Uiso 1 1 calc R
C19 C 0.3228(3) 0.1793(9) 0.8851(3) 0.0846(13) Uani 1 1 d .
H19 H 0.2830 0.3019 0.8710 0.102 Uiso 1 1 calc R
C20 C 0.2815(3) -0.0198(9) 0.9164(2) 0.0800(13) Uani 1 1 d .
H20 H 0.2147 -0.0297 0.9239 0.096 Uiso 1 1 calc R
C21 C 0.3404(2) -0.1984(8) 0.9355(2) 0.0695(10) Uani 1 1 d .
H21 H 0.3132 -0.3322 0.9556 0.083 Uiso 1 1 calc R
C22 C 0.4403(2) -0.1860(7) 0.92580(16) 0.0570(7) Uani 1 1 d .
H22 H 0.4793 -0.3102 0.9398 0.068 Uiso 1 1 calc R
C23 C 0.82172(17) 0.2593(5) 0.85140(14) 0.0421(6) Uani 1 1 d .
C24 C 0.91214(17) 0.2025(5) 0.88386(13) 0.0406(5) Uani 1 1 d .
C25 C 0.99532(18) 0.3199(6) 0.86330(14) 0.0447(6) Uani 1 1 d .
H25 H 1.0556 0.2763 0.8829 0.054 Uiso 1 1 calc R
C26 C 0.98700(19) 0.5034(6) 0.81302(14) 0.0467(6) Uani 1 1 d .
C27 C 0.8984(2) 0.5684(6) 0.78095(16) 0.0526(7) Uani 1 1 d .
H27 H 0.8943 0.6947 0.7480 0.063 Uiso 1 1 calc R
C28 C 0.8167(2) 0.4416(6) 0.79909(16) 0.0514(7) Uani 1 1 d .
H28 H 0.7575 0.4783 0.7761 0.062 Uiso 1 1 calc R

loop_
_atom_site_aniso_label
_atom_site_aniso_U_11
_atom_site_aniso_U_22
_atom_site_aniso_U_33
_atom_site_aniso_U_23
_atom_site_aniso_U_13
_atom_site_aniso_U_12
O1 0.0926(18) 0.0752(19) 0.0819(16) 0.0227(17) -0.0224(14) 0.0084(16)
O2 0.0589(13) 0.115(3) 0.0868(16) 0.0338(19) 0.0018(12) 0.0134(16)
O3 0.0649(13) 0.0637(16) 0.0680(13) 0.0107(12) 0.0017(10) -0.0256(12)
O4 0.0517(11) 0.0774(17) 0.0568(11) 0.0148(12) -0.0079(8) -0.0003(11)
O5 0.0496(10) 0.0763(16) 0.0570(11) 0.0131(12) 0.0078(8) 0.0013(11)
O6 0.0672(13) 0.0609(15) 0.0672(13) 0.0133(12) -0.0001(10) 0.0216(12)
O7 0.0544(13) 0.119(3) 0.0915(17) 0.037(2) -0.0035(12) -0.0154(16)
O8 0.0860(17) 0.080(2) 0.0820(16) 0.0260(17) 0.0215(13) -0.0110(16)
N1 0.0426(11) 0.0502(15) 0.0544(13) -0.0071(12) 0.0038(9) -0.0016(11)
N2 0.0531(15) 0.0509(18) 0.103(2) -0.0227(16) 0.0022(14) 0.0049(13)
N3 0.0514(14) 0.0517(17) 0.099(2) -0.0206(17) 0.0014(13) 0.0033(13)
N4 0.0638(16) 0.074(2) 0.0477(13) 0.0073(14) -0.0069(11) 0.0099(15)
N5 0.0456(11) 0.0438(13) 0.0500(11) 0.0011(11) 0.0036(8) -0.0024(11)
N6 0.0438(12) 0.0466(14) 0.0522(12) -0.0025(11) -0.0040(9) 0.0053(11)
N7 0.0555(15) 0.0436(15) 0.097(2) -0.0113(15) -0.0033(14) -0.0006(12)
N8 0.0489(13) 0.0485(16) 0.095(2) -0.0153(16) -0.0018(12) 0.0001(12)
N9 0.0468(11) 0.0445(13) 0.0468(11) 0.0030(11) -0.0012(8) 0.0011(11)
N10 0.0589(14) 0.074(2) 0.0485(13) 0.0070(14) 0.0100(10) -0.0070(14)
C1 0.0382(12) 0.0519(17) 0.0471(13) 0.0060(13) 0.0058(9) 0.0005(12)
C2 0.0473(13) 0.0562(18) 0.0451(13) -0.0060(13) 0.0075(10) 0.0017(14)
C3 0.0429(12) 0.0473(16) 0.0464(12) -0.0032(12) 0.0054(9) 0.0062(12)
C4 0.0589(16) 0.0563(19) 0.0548(15) 0.0054(15) 0.0037(12) 0.0087(15)
C5 0.0630(19) 0.094(3) 0.0639(18) -0.010(2) -0.0106(14) 0.027(2)
C6 0.0460(17) 0.109(4) 0.092(3) -0.027(3) -0.0031(16) 0.016(2)
C7 0.060(2) 0.078(3) 0.121(3) -0.021(3) 0.018(2) -0.017(2)
C8 0.0572(17) 0.0471(19) 0.093(2) 0.0073(18) 0.0141(15) -0.0001(15)
C9 0.0373(11) 0.0489(15) 0.0442(12) -0.0050(11) 0.0015(9) -0.0040(11)
C10 0.0430(12) 0.0449(15) 0.0373(11) -0.0033(11) 0.0009(9) -0.0071(11)
C11 0.0419(12) 0.0528(17) 0.0410(12) -0.0002(12) 0.0024(9) -0.0043(12)
C12 0.0505(13) 0.0539(18) 0.0394(12) -0.0017(13) -0.0031(10) -0.0020(13)
C13 0.0631(16) 0.0544(19) 0.0438(13) 0.0088(13) -0.0025(11) -0.0142(14)
C14 0.0469(14) 0.065(2) 0.0479(14) 0.0013(14) 0.0066(11) -0.0153(14)
C15 0.0374(12) 0.0506(17) 0.0483(13) 0.0026(13) -0.0024(9) 0.0037(11)
C16 0.0460(13) 0.0514(16) 0.0468(13) -0.0027(13) -0.0054(10) -0.0009(13)
C17 0.0443(13) 0.0500(17) 0.0463(12) -0.0049(13) -0.0042(10) -0.0055(12)
C18 0.0571(17) 0.0480(19) 0.092(2) 0.0018(18) -0.0092(15) 0.0021(15)
C19 0.0522(19) 0.076(3) 0.126(3) -0.017(3) -0.0145(19) 0.013(2)
C20 0.0490(17) 0.108(4) 0.083(2) -0.025(3) 0.0080(16) -0.009(2)
C21 0.0643(19) 0.081(3) 0.0630(18) -0.0073(19) 0.0109(14) -0.026(2)
C22 0.0622(16) 0.059(2) 0.0500(14) 0.0052(15) -0.0017(12) -0.0068(16)
C23 0.0386(12) 0.0452(15) 0.0424(12) -0.0051(11) 0.0010(9) 0.0072(11)
C24 0.0406(12) 0.0425(14) 0.0387(11) -0.0029(11) -0.0011(9) 0.0068(11)
C25 0.0394(12) 0.0541(17) 0.0405(12) -0.0012(12) -0.0006(9) 0.0022(12)
C26 0.0465(13) 0.0537(17) 0.0399(12) -0.0017(13) 0.0058(9) 0.0028(13)
C27 0.0550(15) 0.0574(19) 0.0453(13) 0.0087(13) 0.0027(11) 0.0123(14)
C28 0.0463(14) 0.0582(18) 0.0497(14) 0.0072(13) -0.0033(11) 0.0130(13)

loop_
_atom_type_symbol
_atom_type_description
_atom_type_scat_dispersion_real
_atom_type_scat_dispersion_imag
_atom_type_scat_source
C C 0.0033 0.0016 'International Tables Vol C Tables 4.2.6.8 and 6.1.1.4'
H H 0.0000 0.0000 'International Tables Vol C Tables 4.2.6.8 and 6.1.1.4'
N N 0.0061 0.0033 'International Tables Vol C Tables 4.2.6.8 and 6.1.1.4'
O O 0.0106 0.0060 'International Tables Vol C Tables 4.2.6.8 and 6.1.1.4'

loop_
_geom_angle_atom_site_label_1
_geom_angle_atom_site_label_2
_geom_angle_atom_site_label_3
_geom_angle
C1 N1 N2 111.5(3)
C1 N1 C9 127.7(3)
N2 N1 C9 120.7(3)
N3 N2 N1 105.6(3)
N2 N3 C2 109.0(3)
O2 N4 O1 124.2(3)
O2 N4 C12 118.3(3)
O1 N4 C12 117.5(3)
O3 N5 O4 124.9(3)
O3 N5 C10 117.4(2)
O4 N5 C10 117.6(2)
C15 N6 N7 111.7(3)
C15 N6 C23 127.7(3)
N7 N6 C23 120.6(3)
N8 N7 N6 106.1(3)
N7 N8 C16 109.3(3)
O6 N9 O5 124.5(3)
O6 N9 C24 117.2(2)
O5 N9 C24 118.2(2)
O8 N10 O7 124.1(3)
O8 N10 C26 117.9(3)
O7 N10 C26 118.0(3)
N1 C1 C2 105.4(3)
C1 C2 N3 108.5(2)
C1 C2 C3 128.9(3)
N3 C2 C3 122.6(3)
C8 C3 C4 118.8(3)
C8 C3 C2 120.4(3)
C4 C3 C2 120.8(3)
C5 C4 C3 120.0(4)
C6 C5 C4 121.4(4)
C5 C6 C7 119.4(3)
C6 C7 C8 121.1(4)
C3 C8 C7 119.4(4)
C10 C9 C14 118.9(3)
C10 C9 N1 123.1(3)
C14 C9 N1 118.0(2)
C11 C10 C9 121.4(3)
C11 C10 N5 116.3(2)
C9 C10 N5 122.1(2)
C10 C11 C12 117.4(2)
C13 C12 C11 123.1(3)
C13 C12 N4 119.0(3)
C11 C12 N4 117.9(3)
C12 C13 C14 118.6(3)
C13 C14 C9 120.5(3)
N6 C15 C16 104.6(3)
C15 C16 N8 108.4(2)
C15 C16 C17 129.3(3)
N8 C16 C17 122.3(3)
C18 C17 C22 118.8(3)
C18 C17 C16 120.2(3)
C22 C17 C16 121.1(3)
C19 C18 C17 119.9(4)
C18 C19 C20 120.7(4)
C21 C20 C19 118.9(3)
C20 C21 C22 121.5(4)
C21 C22 C17 120.2(3)
C28 C23 C24 118.7(3)
C28 C23 N6 118.4(2)
C24 C23 N6 122.8(3)
C25 C24 C23 121.1(3)
C25 C24 N9 117.1(2)
C23 C24 N9 121.7(2)
C24 C25 C26 118.5(2)
C25 C26 C27 122.2(3)
C25 C26 N10 118.9(2)
C27 C26 N10 118.9(3)
C28 C27 C26 118.5(3)
C27 C28 C23 120.9(2)

loop_
_geom_bond_atom_site_label_1
_geom_bond_atom_site_label_2
_geom_bond_distance
O1 N4 1.217(5)
O2 N4 1.213(4)
O3 N5 1.216(3)
O4 N5 1.225(3)
O5 N9 1.223(3)
O6 N9 1.217(3)
O7 N10 1.220(4)
O8 N10 1.219(4)
N1 C1 1.331(4)
N1 N2 1.348(4)
N1 C9 1.415(4)
N2 N3 1.316(4)
N3 C2 1.362(5)
N4 C12 1.479(4)
N5 C10 1.471(4)
N6 C15 1.343(3)
N6 N7 1.343(4)
N6 C23 1.416(4)
N7 N8 1.304(4)
N8 C16 1.366(5)
N9 C24 1.472(4)
N10 C26 1.471(4)
C1 C2 1.337(5)
C2 C3 1.482(3)
C3 C8 1.389(5)
C3 C4 1.399(5)
C4 C5 1.383(4)
C5 C6 1.346(7)
C6 C7 1.381(7)
C7 C8 1.391(5)
C9 C10 1.395(4)
C9 C14 1.397(4)
C10 C11 1.383(4)
C11 C12 1.384(4)
C12 C13 1.375(4)
C13 C14 1.381(5)
C15 C16 1.346(5)
C16 C17 1.480(4)
C17 C18 1.393(5)
C17 C22 1.394(5)
C18 C19 1.387(5)
C19 C20 1.397(7)
C20 C21 1.356(7)
C21 C22 1.386(4)
C23 C28 1.393(4)
C23 C24 1.402(3)
C24 C25 1.378(4)
C25 C26 1.379(4)
C26 C27 1.389(4)
C27 C28 1.380(4)
